data_4341320
loop_
_publ_author_name
'Bouchard, Sol\`ene'
'Cl\'emancey, Martin'
'Blondin, Genevi\`eve'
'Bruschi, Maurizio'
'Charreteur, K\'evin'
'De Gioia, Luca'
'Le Roy, Christine'
'P\'etillon, Fran\,cois Y'
'Schollhammer, Philippe'
'Talarmin, Jean'

_publ_section_title
;
 A New FeMo Complex as a Model of Heterobimetallic Assemblies in Natural
 Systems: M\"ossbauer and Density Functional Theory Investigations.
;
_journal_issue 21
_journal_name_full 'Inorganic chemistry'
_journal_page_first 11345
_journal_page_last 11347
_journal_paper_doi 10.1021/ic501875q
_journal_volume 53
_journal_year 2014
_chemical_formula_moiety
;
        C34 H30 Fe Mo O5 P2 S2
;
_chemical_formula_sum 'C34 H30 Fe Mo O5 P2 S2'
_chemical_formula_weight 796.43
_chemical_name_systematic
;
 ?
;
_space_group_IT_number 15
_symmetry_cell_setting monoclinic
_symmetry_Int_Tables_number 15
_symmetry_space_group_name_Hall '-C 2yc'
_symmetry_space_group_name_H-M 'C 1 2/c 1'
_atom_sites_solution_hydrogens geom
_atom_sites_solution_primary direct
_atom_sites_solution_secondary difmap
_audit_creation_date 2010-11-30T18:57:20-00:00
_audit_creation_method 'WinGX routine CIF_UPDATE'
_cell_angle_alpha 90
_cell_angle_beta 114.095(7)
_cell_angle_gamma 90
_cell_formula_units_Z 8
_cell_length_a 33.0772(19)
_cell_length_b 11.2742(5)
_cell_length_c 19.3467(13)
_cell_measurement_reflns_used 9887
_cell_measurement_temperature 100(2)
_cell_measurement_theta_max 31.592
_cell_measurement_theta_min 2.9246
_cell_volume 6586.1(7)
_computing_cell_refinement
;
        CrysAlis RED, Oxford Diffraction Ltd.,
        Version 1.171.33.52 (release 06-11-2009 CrysAlis171 .NET)
        (compiled Nov  6 2009,16:24:50)
;
_computing_data_collection
;
        CrysAlis CCD, Oxford Diffraction Ltd.,
        Version 1.171.33.52 (release 06-11-2009 CrysAlis171 .NET)
        (compiled Nov  6 2009,16:24:50)
;
_computing_data_reduction
;
        CrysAlis RED, Oxford Diffraction Ltd.,
        Version 1.171.33.52 (release 06-11-2009 CrysAlis171 .NET)
        (compiled Nov  6 2009,16:24:50)
;
_computing_molecular_graphics 'ORTEP3 for Windows (Farrugia, 1997)'
_computing_publication_material 'PLATON (Spek, 1980-2002)'
_computing_structure_refinement 'SHELXL-97 (Sheldrick, 1997)'
_computing_structure_solution 'SIR-92 (Altomare et al., 1992)'
_diffrn_ambient_temperature 100(2)
_diffrn_detector 'CCD plate'
_diffrn_detector_area_resol_mean 8.3622
_diffrn_measured_fraction_theta_full 0.998
_diffrn_measured_fraction_theta_max 0.998
_diffrn_measurement_device 'Kappa-geometry diffractometer'
_diffrn_measurement_device_type 'Xcalibur, Sapphire2, large Be window'
_diffrn_measurement_method '\w scans'
_diffrn_orient_matrix_UB_11 -0.0183185354
_diffrn_orient_matrix_UB_12 -0.0185078566
_diffrn_orient_matrix_UB_13 -0.0330826906
_diffrn_orient_matrix_UB_21 -0.0144319104
_diffrn_orient_matrix_UB_22 0.0116905763
_diffrn_orient_matrix_UB_23 0.0180524082
_diffrn_orient_matrix_UB_31 -0.0028894051
_diffrn_orient_matrix_UB_32 0.0590589038
_diffrn_orient_matrix_UB_33 -0.0139919794
_diffrn_radiation_monochromator graphite
_diffrn_radiation_probe x-ray
_diffrn_radiation_type MoK\a
_diffrn_radiation_wavelength 0.71073
_diffrn_reflns_av_R_equivalents 0.053
_diffrn_reflns_av_unetI/netI 0.0675
_diffrn_reflns_limit_h_max 41
_diffrn_reflns_limit_h_min -41
_diffrn_reflns_limit_k_max 14
_diffrn_reflns_limit_k_min -11
_diffrn_reflns_limit_l_max 23
_diffrn_reflns_limit_l_min -24
_diffrn_reflns_number 24548
_diffrn_reflns_theta_full 26.37
_diffrn_reflns_theta_max 26.37
_diffrn_reflns_theta_min 2.98
_diffrn_source 'sealed X-ray tube'
_exptl_absorpt_coefficient_mu 1.087
_exptl_absorpt_correction_T_max 0.9085
_exptl_absorpt_correction_T_min 0.8924
_exptl_absorpt_correction_type multi-scan
_exptl_absorpt_process_details
;
        CrysAlis RED, Oxford Diffraction Ltd.,
        Version 1.171.33.52 (release 06-11-2009 CrysAlis171 .NET)
        (compiled Nov  6 2009,16:24:50)
        Empirical absorption correction using spherical harmonics,
 implemented in SCALE3 ABSPACK scaling algorithm.
;
_exptl_crystal_colour red
_exptl_crystal_density_diffrn 1.606
_exptl_crystal_density_method 'not measured'
_exptl_crystal_description chip
_exptl_crystal_F_000 3232
_exptl_crystal_size_max 0.28
_exptl_crystal_size_mid 0.13
_exptl_crystal_size_min 0.09
_refine_diff_density_max 1.331
_refine_diff_density_min -1.246
_refine_diff_density_rms 0.135
_refine_ls_extinction_method none
_refine_ls_goodness_of_fit_ref 1.01
_refine_ls_hydrogen_treatment constr
_refine_ls_matrix_type full
_refine_ls_number_parameters 406
_refine_ls_number_reflns 6724
_refine_ls_number_restraints 148
_refine_ls_restrained_S_all 1.003
_refine_ls_R_factor_all 0.0838
_refine_ls_R_factor_gt 0.0516
_refine_ls_shift/su_max 0
_refine_ls_shift/su_mean 0
_refine_ls_structure_factor_coef Fsqd
_refine_ls_weighting_details 'calc w=1/[\s^2^(Fo^2^)+(0.1026P)^2^+0.0000P] where P=(Fo^2^+2Fc^2^)/3'
_refine_ls_weighting_scheme calc
_refine_ls_wR_factor_gt 0.1551
_refine_ls_wR_factor_ref 0.1664
_reflns_number_gt 4422
_reflns_number_total 6724
_reflns_threshold_expression >2sigma(I)
_cod_data_source_file ic501875q_si_002.cif
_cod_data_source_block clr-s5-c2
_cod_depositor_comments
;
The following automatic conversions were performed:

'_diffrn_radiation_probe' value 'X-ray' changed to 'x-ray' according
to
/home/saulius/struct/COD-crude-data--automatic-downloads/rss-feeds/ACS/lib/dictionaries/cif_core.dic
dictionary named 'cif_core.dic' version 2.4.2 from 2011-04-26.

Automatic conversion script
Id: cif_fix_values 2827 2014-09-09 07:05:25Z andrius 

 Adding full bibliography for 4341320.cif.
;
_cod_original_sg_symbol_Hall -C2yc
_cod_original_sg_symbol_H-M C2/c
_cod_database_code 4341320

loop_
_symmetry_equiv_pos_as_xyz
'x, y, z'
'-x, y, -z+1/2'
'x+1/2, y+1/2, z'
'-x+1/2, y+1/2, -z+1/2'
'-x, -y, -z'
'x, -y, z-1/2'
'-x+1/2, -y+1/2, -z'
'x+1/2, -y+1/2, z-1/2'

loop_
_atom_site_label
_atom_site_type_symbol
_atom_site_fract_x
_atom_site_fract_y
_atom_site_fract_z
_atom_site_U_iso_or_equiv
_atom_site_adp_type
_atom_site_occupancy
_atom_site_symmetry_multiplicity
_atom_site_calc_flag
_atom_site_refinement_flags
C1 C 0.15153(17) 0.1380(5) 0.0419(3) 0.0218(11) Uani 1 1 d U
C2 C 0.0374(2) -0.0411(6) 0.1820(4) 0.0462(17) Uani 1 1 d U
C3 C 0.1017(2) 0.0689(7) 0.2935(4) 0.0496(18) Uani 1 1 d U
C4 C 0.0292(2) 0.1990(6) 0.1771(4) 0.0383(15) Uani 1 1 d U
C5 C 0.11573(19) 0.2422(5) 0.2220(4) 0.0287(12) Uani 1 1 d U
C6 C 0.1187(2) -0.1167(6) 0.0820(4) 0.0442(16) Uani 1 1 d U
H6A H 0.1344 -0.1034 0.0488 0.053 Uiso 1 1 calc R
H6B H 0.1261 -0.1979 0.1029 0.053 Uiso 1 1 calc R
C7 C 0.0695(2) -0.1130(6) 0.0332(4) 0.0443(16) Uani 1 1 d U
H7A H 0.0533 -0.1258 0.0658 0.053 Uiso 1 1 calc R
H7B H 0.0618 -0.179 -0.0036 0.053 Uiso 1 1 calc R
C8 C 0.0538(2) 0.0032(6) -0.0099(4) 0.0439(16) Uani 1 1 d U
H8A H 0.0218 -0.0046 -0.0425 0.053 Uiso 1 1 calc R
H8B H 0.0692 0.0131 -0.0439 0.053 Uiso 1 1 calc R
C9 C 0.20775(17) 0.3897(4) 0.1946(3) 0.0182(10) Uani 1 1 d U
H9A H 0.1946 0.4227 0.2282 0.022 Uiso 1 1 calc R
H9B H 0.239 0.4158 0.2137 0.022 Uiso 1 1 calc R
C10 C 0.18220(16) 0.4341(5) 0.1138(3) 0.0206(11) Uani 1 1 d U
H10A H 0.1975 0.4096 0.0814 0.025 Uiso 1 1 calc R
H10B H 0.1803 0.5217 0.1132 0.025 Uiso 1 1 calc R
C11 C 0.23060(18) 0.1928(5) 0.2966(3) 0.0212(11) Uani 1 1 d U
C12 C 0.26962(18) 0.2471(5) 0.3425(3) 0.0248(12) Uani 1 1 d U
H12 H 0.2844 0.2975 0.321 0.03 Uiso 1 1 calc R
C13 C 0.2874(2) 0.2286(5) 0.4202(3) 0.0342(14) Uani 1 1 d U
H13 H 0.314 0.2678 0.4519 0.041 Uiso 1 1 calc R
C14 C 0.2664(2) 0.1524(6) 0.4520(3) 0.0357(15) Uani 1 1 d U
H14 H 0.2786 0.1395 0.5051 0.043 Uiso 1 1 calc R
C15 C 0.2289(2) 0.0977(5) 0.4073(3) 0.0325(13) Uani 1 1 d U
H15 H 0.2147 0.0453 0.4288 0.039 Uiso 1 1 calc R
C16 C 0.21067(19) 0.1173(5) 0.3295(3) 0.0263(12) Uani 1 1 d U
H16 H 0.184 0.078 0.2984 0.032 Uiso 1 1 calc R
C17 C 0.24837(17) 0.1818(5) 0.1640(3) 0.0205(11) Uani 1 1 d U
C18 C 0.28019(18) 0.2586(5) 0.1588(3) 0.0294(13) Uani 1 1 d U
H18 H 0.2802 0.3401 0.1714 0.035 Uiso 1 1 calc R
C19 C 0.3116(2) 0.2157(6) 0.1354(4) 0.0371(15) Uani 1 1 d U
H19 H 0.3322 0.269 0.1293 0.044 Uiso 1 1 calc R
C20 C 0.31358(19) 0.0970(6) 0.1206(3) 0.0325(14) Uani 1 1 d U
H20 H 0.336 0.0681 0.1061 0.039 Uiso 1 1 calc R
C21 C 0.28300(19) 0.0206(5) 0.1270(3) 0.0277(12) Uani 1 1 d U
H21 H 0.2843 -0.0615 0.117 0.033 Uiso 1 1 calc R
C22 C 0.25046(18) 0.0625(5) 0.1478(3) 0.0219(11) Uani 1 1 d U
H22 H 0.2291 0.009 0.1511 0.026 Uiso 1 1 calc R
C23 C 0.09494(17) 0.4696(5) 0.1115(3) 0.0194(11) Uani 1 1 d U
C24 C 0.11244(18) 0.5694(5) 0.1563(3) 0.0239(12) Uani 1 1 d U
H24 H 0.1433 0.5847 0.1753 0.029 Uiso 1 1 calc R
C25 C 0.08510(19) 0.6469(5) 0.1735(3) 0.0276(13) Uani 1 1 d U
H25 H 0.0972 0.715 0.2038 0.033 Uiso 1 1 calc R
C26 C 0.03995(19) 0.6236(5) 0.1459(3) 0.0274(12) Uani 1 1 d U
H26 H 0.0211 0.6771 0.1566 0.033 Uiso 1 1 calc R
C27 C 0.02254(18) 0.5251(5) 0.1037(3) 0.0269(12) Uani 1 1 d U
H27 H -0.0083 0.5093 0.0861 0.032 Uiso 1 1 calc R
C28 C 0.04956(17) 0.4475(5) 0.0863(3) 0.0223(11) Uani 1 1 d U
H28 H 0.0371 0.3787 0.057 0.027 Uiso 1 1 calc R
C29 C 0.10372(16) 0.4123(5) -0.0218(3) 0.0196(11) Uani 1 1 d U
C30 C 0.10517(17) 0.5317(5) -0.0394(3) 0.0230(11) Uani 1 1 d U
H30 H 0.1182 0.5877 0.0002 0.028 Uiso 1 1 calc R
C31 C 0.08787(19) 0.5696(6) -0.1138(3) 0.0288(13) Uani 1 1 d U
H31 H 0.089 0.6512 -0.1251 0.035 Uiso 1 1 calc R
C32 C 0.06910(19) 0.4890(6) -0.1713(3) 0.0301(13) Uani 1 1 d U
H32 H 0.0573 0.5146 -0.2225 0.036 Uiso 1 1 calc R
C33 C 0.06737(18) 0.3717(6) -0.1547(3) 0.0284(13) Uani 1 1 d U
H33 H 0.0538 0.3169 -0.1949 0.034 Uiso 1 1 calc R
C34 C 0.08504(17) 0.3303(5) -0.0800(3) 0.0249(12) Uani 1 1 d U
H34 H 0.0843 0.2483 -0.0693 0.03 Uiso 1 1 calc R
O1 O 0.16186(13) 0.1083(4) -0.0056(2) 0.0308(9) Uani 1 1 d U
O2 O 0.0145(2) -0.1058(5) 0.1883(4) 0.0692(17) Uani 1 1 d U
O3 O 0.1135(2) 0.0580(7) 0.3575(4) 0.092(2) Uani 1 1 d U
O4 O -0.00086(16) 0.2545(5) 0.1693(3) 0.0588(15) Uani 1 1 d U
O5 O 0.13254(15) 0.3233(4) 0.2611(2) 0.0361(10) Uani 1 1 d U
P1 P 0.20501(4) 0.22780(12) 0.19450(7) 0.0172(3) Uani 1 1 d U
P2 P 0.12649(4) 0.36920(12) 0.07816(7) 0.0175(3) Uani 1 1 d U
S1 S 0.14093(5) -0.01211(13) 0.16108(9) 0.0316(4) Uani 1 1 d U
S2 S 0.06162(5) 0.13851(14) 0.04540(9) 0.0304(4) Uani 1 1 d U
Fe1 Fe 0.13431(2) 0.17542(6) 0.11441(4) 0.01443(18) Uani 1 1 d U
Mo1 Mo 0.079901(18) 0.09636(5) 0.18277(3) 0.03317(18) Uani 1 1 d U

loop_
_atom_site_aniso_label
_atom_site_aniso_U_11
_atom_site_aniso_U_22
_atom_site_aniso_U_33
_atom_site_aniso_U_23
_atom_site_aniso_U_13
_atom_site_aniso_U_12
C1 0.015(2) 0.024(3) 0.024(3) 0.002(2) 0.005(2) -0.003(2)
C2 0.057(4) 0.037(4) 0.068(5) 0.009(3) 0.050(4) 0.002(3)
C3 0.042(4) 0.065(5) 0.055(4) 0.030(4) 0.033(3) 0.019(3)
C4 0.039(3) 0.040(4) 0.046(4) 0.012(3) 0.028(3) 0.008(3)
C5 0.028(3) 0.026(3) 0.035(3) 0.013(2) 0.016(3) 0.006(2)
C6 0.043(4) 0.031(4) 0.074(5) -0.006(3) 0.039(3) -0.005(3)
C7 0.039(3) 0.041(4) 0.064(5) -0.010(3) 0.032(3) -0.012(3)
C8 0.034(3) 0.051(4) 0.046(4) -0.010(3) 0.016(3) -0.016(3)
C9 0.016(2) 0.018(3) 0.021(3) 0.001(2) 0.008(2) 0.000(2)
C10 0.018(2) 0.022(3) 0.026(3) 0.003(2) 0.012(2) 0.002(2)
C11 0.024(3) 0.022(3) 0.022(3) 0.004(2) 0.014(2) 0.011(2)
C12 0.028(3) 0.021(3) 0.025(3) 0.003(2) 0.010(2) 0.009(2)
C13 0.038(3) 0.028(3) 0.030(3) -0.006(3) 0.008(3) 0.013(3)
C14 0.053(4) 0.036(4) 0.021(3) 0.007(2) 0.018(3) 0.028(3)
C15 0.045(3) 0.031(3) 0.033(3) 0.011(3) 0.027(3) 0.012(3)
C16 0.030(3) 0.030(3) 0.025(3) 0.007(2) 0.017(2) 0.009(2)
C17 0.016(2) 0.027(3) 0.019(3) 0.009(2) 0.008(2) 0.004(2)
C18 0.022(3) 0.031(3) 0.041(4) 0.004(3) 0.019(3) 0.001(2)
C19 0.023(3) 0.049(4) 0.049(4) 0.002(3) 0.024(3) -0.003(3)
C20 0.021(3) 0.052(4) 0.032(3) 0.002(3) 0.018(3) 0.006(3)
C21 0.032(3) 0.029(3) 0.027(3) -0.001(2) 0.017(3) 0.005(2)
C22 0.022(3) 0.029(3) 0.017(3) 0.002(2) 0.011(2) 0.001(2)
C23 0.019(2) 0.027(3) 0.015(2) 0.009(2) 0.009(2) 0.006(2)
C24 0.019(3) 0.028(3) 0.028(3) 0.003(2) 0.014(2) 0.002(2)
C25 0.029(3) 0.031(3) 0.027(3) 0.000(2) 0.016(3) 0.001(2)
C26 0.026(3) 0.035(3) 0.026(3) 0.008(2) 0.016(3) 0.014(2)
C27 0.019(3) 0.044(4) 0.021(3) 0.005(2) 0.012(2) 0.008(2)
C28 0.021(3) 0.029(3) 0.018(3) 0.004(2) 0.009(2) 0.002(2)
C29 0.016(2) 0.029(3) 0.018(2) 0.003(2) 0.011(2) 0.003(2)
C30 0.021(3) 0.033(3) 0.020(3) 0.004(2) 0.013(2) 0.005(2)
C31 0.026(3) 0.038(3) 0.028(3) 0.012(2) 0.017(3) 0.012(3)
C32 0.025(3) 0.051(4) 0.020(3) 0.010(3) 0.015(2) 0.014(3)
C33 0.022(3) 0.044(3) 0.022(3) -0.006(3) 0.011(2) 0.003(3)
C34 0.019(3) 0.034(3) 0.025(3) 0.003(2) 0.012(2) 0.005(2)
O1 0.029(2) 0.041(3) 0.026(2) -0.0037(19) 0.0139(18) 0.0000(19)
O2 0.093(4) 0.053(3) 0.097(5) -0.007(3) 0.075(4) -0.023(3)
O3 0.062(4) 0.162(7) 0.067(4) 0.070(4) 0.042(3) 0.034(4)
O4 0.047(3) 0.065(4) 0.086(4) 0.032(3) 0.049(3) 0.029(3)
O5 0.041(2) 0.043(3) 0.031(2) 0.006(2) 0.021(2) 0.011(2)
P1 0.0176(6) 0.0187(7) 0.0189(7) 0.0036(5) 0.0113(6) 0.0026(5)
P2 0.0143(6) 0.0229(7) 0.0173(7) 0.0027(5) 0.0083(5) 0.0013(5)
S1 0.0299(8) 0.0286(8) 0.0450(9) 0.0058(7) 0.0242(7) 0.0023(6)
S2 0.0241(7) 0.0339(8) 0.0379(9) 0.0003(7) 0.0173(7) -0.0032(6)
Fe1 0.0139(4) 0.0149(4) 0.0178(4) 0.0028(3) 0.0098(3) 0.0004(3)
Mo1 0.0316(3) 0.0338(3) 0.0441(4) 0.0101(3) 0.0257(3) 0.0039(2)

loop_
_atom_type_symbol
_atom_type_description
_atom_type_scat_dispersion_real
_atom_type_scat_dispersion_imag
_atom_type_scat_source
C C 0.0033 0.0016 'International Tables Vol C Tables 4.2.6.8 and 6.1.1.4'
H H 0 0 'International Tables Vol C Tables 4.2.6.8 and 6.1.1.4'
O O 0.0106 0.006 'International Tables Vol C Tables 4.2.6.8 and 6.1.1.4'
P P 0.1023 0.0942 'International Tables Vol C Tables 4.2.6.8 and 6.1.1.4'
S S 0.1246 0.1234 'International Tables Vol C Tables 4.2.6.8 and 6.1.1.4'
Fe Fe 0.3463 0.8444 'International Tables Vol C Tables 4.2.6.8 and 6.1.1.4'
Mo Mo -1.6832 0.6857 'International Tables Vol C Tables 4.2.6.8 and 6.1.1.4'

loop_
_exptl_crystal_face_index_h
_exptl_crystal_face_index_k
_exptl_crystal_face_index_l
_exptl_crystal_face_perp_dist
-1 0 1 0.03
7 -1 -4 0.055
-8 -1 -2 0.07
0 2 1 0.11
2 -3 -7 0.065
1 1 -4 0.09
3 1 3 0.035
6 1 -2 0.023
3 -2 -4 0.07
1 1 -2 0.095
-6 -2 -1 0.055
5 0 -1 0.03
-9 1 1 0.075
9 1 -2 0.015

loop_
_geom_angle_atom_site_label_1
_geom_angle_atom_site_label_2
_geom_angle_atom_site_label_3
_geom_angle
O1 C1 Fe1 176.7(5)
O2 C2 Mo1 171.5(6)
O3 C3 Mo1 176.9(7)
O4 C4 Mo1 175.7(7)
O5 C5 Mo1 160.6(5)
C7 C6 S1 117.8(5)
C7 C6 H6A 107.8
S1 C6 H6A 107.8
C7 C6 H6B 107.8
S1 C6 H6B 107.8
H6A C6 H6B 107.2
C6 C7 C8 113.9(6)
C6 C7 H7A 108.8
C8 C7 H7A 108.8
C6 C7 H7B 108.8
C8 C7 H7B 108.8
H7A C7 H7B 107.7
C7 C8 S2 117.6(5)
C7 C8 H8A 107.9
S2 C8 H8A 107.9
C7 C8 H8B 107.9
S2 C8 H8B 107.9
H8A C8 H8B 107.2
C10 C9 P1 108.6(4)
C10 C9 H9A 110
P1 C9 H9A 110
C10 C9 H9B 110
P1 C9 H9B 110
H9A C9 H9B 108.3
C9 C10 P2 107.7(3)
C9 C10 H10A 110.2
P2 C10 H10A 110.2
C9 C10 H10B 110.2
P2 C10 H10B 110.2
H10A C10 H10B 108.5
C12 C11 C16 118.4(5)
C12 C11 P1 119.7(4)
C16 C11 P1 121.9(4)
C11 C12 C13 120.2(5)
C11 C12 H12 119.9
C13 C12 H12 119.9
C12 C13 C14 120.1(6)
C12 C13 H13 120
C14 C13 H13 120
C15 C14 C13 119.8(6)
C15 C14 H14 120.1
C13 C14 H14 120.1
C14 C15 C16 120.2(6)
C14 C15 H15 119.9
C16 C15 H15 119.9
C11 C16 C15 121.2(6)
C11 C16 H16 119.4
C15 C16 H16 119.4
C22 C17 C18 118.4(5)
C22 C17 P1 117.6(4)
C18 C17 P1 124.0(4)
C19 C18 C17 119.8(6)
C19 C18 H18 120.1
C17 C18 H18 120.1
C20 C19 C18 121.0(6)
C20 C19 H19 119.5
C18 C19 H19 119.5
C21 C20 C19 119.5(5)
C21 C20 H20 120.2
C19 C20 H20 120.2
C20 C21 C22 120.2(6)
C20 C21 H21 119.9
C22 C21 H21 119.9
C21 C22 C17 121.0(5)
C21 C22 H22 119.5
C17 C22 H22 119.5
C24 C23 C28 118.3(5)
C24 C23 P2 124.6(4)
C28 C23 P2 117.0(4)
C25 C24 C23 120.7(5)
C25 C24 H24 119.7
C23 C24 H24 119.7
C26 C25 C24 119.4(6)
C26 C25 H25 120.3
C24 C25 H25 120.3
C27 C26 C25 120.7(5)
C27 C26 H26 119.7
C25 C26 H26 119.7
C26 C27 C28 120.3(5)
C26 C27 H27 119.9
C28 C27 H27 119.9
C27 C28 C23 120.7(5)
C27 C28 H28 119.7
C23 C28 H28 119.7
C34 C29 C30 119.5(5)
C34 C29 P2 122.2(4)
C30 C29 P2 118.3(4)
C31 C30 C29 120.8(5)
C31 C30 H30 119.6
C29 C30 H30 119.6
C32 C31 C30 119.9(6)
C32 C31 H31 120.1
C30 C31 H31 120.1
C33 C32 C31 119.9(5)
C33 C32 H32 120.1
C31 C32 H32 120.1
C32 C33 C34 121.7(6)
C32 C33 H33 119.2
C34 C33 H33 119.2
C29 C34 C33 118.3(5)
C29 C34 H34 120.9
C33 C34 H34 120.9
C9 P1 C17 103.8(2)
C9 P1 C11 102.2(2)
C17 P1 C11 101.9(2)
C9 P1 Fe1 107.13(17)
C17 P1 Fe1 115.18(18)
C11 P1 Fe1 124.29(18)
C23 P2 C29 99.2(2)
C23 P2 C10 104.6(2)
C29 P2 C10 102.0(2)
C23 P2 Fe1 119.69(17)
C29 P2 Fe1 121.74(19)
C10 P2 Fe1 107.24(17)
C6 S1 Fe1 109.1(2)
C6 S1 Mo1 111.9(2)
Fe1 S1 Mo1 70.33(5)
C8 S2 Fe1 111.3(2)
C8 S2 Mo1 112.2(2)
Fe1 S2 Mo1 70.88(5)
C1 Fe1 S2 95.57(17)
C1 Fe1 S1 94.78(18)
S2 Fe1 S1 88.30(6)
C1 Fe1 P2 90.98(18)
S2 Fe1 P2 92.01(6)
S1 Fe1 P2 174.17(6)
C1 Fe1 P1 91.58(17)
S2 Fe1 P1 172.40(6)
S1 Fe1 P1 93.71(6)
P2 Fe1 P1 85.25(5)
C1 Fe1 Mo1 141.49(17)
S2 Fe1 Mo1 58.88(4)
S1 Fe1 Mo1 59.28(4)
P2 Fe1 Mo1 116.11(4)
P1 Fe1 Mo1 116.15(4)
C3 Mo1 C5 79.6(3)
C3 Mo1 C4 94.4(3)
C5 Mo1 C4 84.2(3)
C3 Mo1 C2 80.7(3)
C5 Mo1 C2 155.7(3)
C4 Mo1 C2 83.3(3)
C3 Mo1 S2 173.1(2)
C5 Mo1 S2 95.47(17)
C4 Mo1 S2 89.89(19)
C2 Mo1 S2 105.2(2)
C3 Mo1 S1 98.1(2)
C5 Mo1 S1 94.07(17)
C4 Mo1 S1 166.90(19)
C2 Mo1 S1 102.69(19)
S2 Mo1 S1 77.34(5)
C3 Mo1 Fe1 122.9(2)
C5 Mo1 Fe1 60.99(17)
C4 Mo1 Fe1 118.60(18)
C2 Mo1 Fe1 143.06(19)
S2 Mo1 Fe1 50.24(4)
S1 Mo1 Fe1 50.39(4)

loop_
_geom_bond_atom_site_label_1
_geom_bond_atom_site_label_2
_geom_bond_distance
C1 O1 1.153(6)
C1 Fe1 1.767(6)
C2 O2 1.094(8)
C2 Mo1 2.088(7)
C3 O3 1.144(9)
C3 Mo1 1.985(8)
C4 O4 1.132(7)
C4 Mo1 2.003(6)
C5 O5 1.173(7)
C5 Mo1 1.987(6)
C6 C7 1.512(10)
C6 S1 1.831(7)
C6 H6A 0.99
C6 H6B 0.99
C7 C8 1.526(10)
C7 H7A 0.99
C7 H7B 0.99
C8 S2 1.820(7)
C8 H8A 0.99
C8 H8B 0.99
C9 C10 1.528(7)
C9 P1 1.827(5)
C9 H9A 0.99
C9 H9B 0.99
C10 P2 1.835(5)
C10 H10A 0.99
C10 H10B 0.99
C11 C12 1.376(8)
C11 C16 1.380(8)
C11 P1 1.846(5)
C12 C13 1.389(8)
C12 H12 0.95
C13 C14 1.396(9)
C13 H13 0.95
C14 C15 1.337(9)
C14 H14 0.95
C15 C16 1.393(8)
C15 H15 0.95
C16 H16 0.95
C17 C22 1.390(8)
C17 C18 1.398(8)
C17 P1 1.834(5)
C18 C19 1.381(8)
C18 H18 0.95
C19 C20 1.376(9)
C19 H19 0.95
C20 C21 1.372(8)
C20 H20 0.95
C21 C22 1.378(7)
C21 H21 0.95
C22 H22 0.95
C23 C24 1.394(8)
C23 C28 1.398(7)
C23 P2 1.826(5)
C24 C25 1.392(8)
C24 H24 0.95
C25 C26 1.390(8)
C25 H25 0.95
C26 C27 1.359(8)
C26 H26 0.95
C27 C28 1.387(8)
C27 H27 0.95
C28 H28 0.95
C29 C34 1.392(8)
C29 C30 1.394(8)
C29 P2 1.832(5)
C30 C31 1.380(7)
C30 H30 0.95
C31 C32 1.374(9)
C31 H31 0.95
C32 C33 1.367(9)
C32 H32 0.95
C33 C34 1.400(8)
C33 H33 0.95
C34 H34 0.95
P1 Fe1 2.2935(15)
P2 Fe1 2.2768(15)
S1 Fe1 2.2741(17)
S1 Mo1 2.5376(15)
S2 Fe1 2.2616(16)
S2 Mo1 2.5185(17)
Fe1 Mo1 2.7795(8)
